data_4088014
loop_
_publ_author_name
'Buck, Dominik M.'
'Kunz, Doris'

_publ_section_title
;
 Triazine Annelated NHC Featuring Unprecedented Coordination Versatility
;
_journal_issue 21
_journal_name_full Organometallics
_journal_page_first 5335
_journal_paper_doi 10.1021/acs.organomet.5b00805
_journal_volume 34
_journal_year 2015
_chemical_formula_moiety 'C19 H22 Cl1 N6 Rh1'
_chemical_formula_sum 'C19 H22 Cl N6 Rh'
_chemical_formula_weight 472.78
_space_group_crystal_system orthorhombic
_space_group_IT_number 61
_space_group_name_Hall '-P 2ac 2ab'
_space_group_name_H-M_alt 'P b c a'
_atom_sites_solution_hydrogens mixed
_audit_creation_method SHELXL-2013
_cell_angle_alpha 90
_cell_angle_beta 90
_cell_angle_gamma 90
_cell_formula_units_Z 8
_cell_length_a 7.8798(2)
_cell_length_b 14.6553(3)
_cell_length_c 32.3149(7)
_cell_measurement_temperature 100(2)
_cell_volume 3731.75(15)
_computing_structure_refinement 'SHELXL-2013 (Sheldrick, 2013)'
_diffrn_ambient_temperature 100(2)
_diffrn_measured_fraction_theta_full 1.000
_diffrn_measured_fraction_theta_max 0.999
_diffrn_measurement_device_type 'Bruker Smart APEX II Duo'
_diffrn_radiation_type MoK\a
_diffrn_radiation_wavelength 0.71073
_diffrn_reflns_av_R_equivalents 0.0472
_diffrn_reflns_av_unetI/netI 0.0186
_diffrn_reflns_Laue_measured_fraction_full 1.000
_diffrn_reflns_Laue_measured_fraction_max 0.999
_diffrn_reflns_limit_h_max 11
_diffrn_reflns_limit_h_min -11
_diffrn_reflns_limit_k_max 20
_diffrn_reflns_limit_k_min -20
_diffrn_reflns_limit_l_max 46
_diffrn_reflns_limit_l_min -45
_diffrn_reflns_number 94140
_diffrn_reflns_point_group_measured_fraction_full 1.000
_diffrn_reflns_point_group_measured_fraction_max 0.999
_diffrn_reflns_theta_full 25.242
_diffrn_reflns_theta_max 30.526
_diffrn_reflns_theta_min 1.260
_diffrn_source 'micro x-ray tube'
_exptl_absorpt_coefficient_mu 1.076
_exptl_absorpt_correction_T_max 1.0000
_exptl_absorpt_correction_T_min 0.8972
_exptl_absorpt_correction_type numerical
_exptl_absorpt_process_details SADABS
_exptl_crystal_colour yellow
_exptl_crystal_density_diffrn 1.683
_exptl_crystal_description plate
_exptl_crystal_F_000 1920
_exptl_crystal_size_max 0.311
_exptl_crystal_size_mid 0.228
_exptl_crystal_size_min 0.037
_refine_diff_density_max 0.714
_refine_diff_density_min -1.104
_refine_diff_density_rms 0.090
_refine_ls_extinction_method none
_refine_ls_goodness_of_fit_ref 1.083
_refine_ls_hydrogen_treatment mixed
_refine_ls_matrix_type full
_refine_ls_number_parameters 267
_refine_ls_number_reflns 5704
_refine_ls_number_restraints 0
_refine_ls_restrained_S_all 1.083
_refine_ls_R_factor_all 0.0364
_refine_ls_R_factor_gt 0.0308
_refine_ls_shift/su_max 0.001
_refine_ls_shift/su_mean 0.000
_refine_ls_structure_factor_coef Fsqd
_refine_ls_weighting_details 'w=1/[\s^2^(Fo^2^)+(0.0256P)^2^+7.1650P] where P=(Fo^2^+2Fc^2^)/3'
_refine_ls_weighting_scheme calc
_refine_ls_wR_factor_gt 0.0695
_refine_ls_wR_factor_ref 0.0718
_reflns_Friedel_coverage 0.000
_reflns_number_gt 5092
_reflns_number_total 5704
_reflns_threshold_expression 'I > 2\s(I)'
_cod_data_source_file om5b00805_si_003.cif
_cod_data_source_block mo_db526_0m
_cod_original_formula_sum 'C19 H22 Cl1 N6 Rh1'
_cod_database_code 4088014
_shelx_space_group_comment
;
The symmetry employed for this shelxl refinement is uniquely defined
by the following loop, which should always be used as a source of
symmetry information in preference to the above space-group names.
They are only intended as comments.
;
_shelx_estimated_absorpt_t_min 0.731
_shelx_estimated_absorpt_t_max 0.961
_shelxl_version_number 2013-4

loop_
_space_group_symop_operation_xyz
'x, y, z'
'-x+1/2, -y, z+1/2'
'-x, y+1/2, -z+1/2'
'x+1/2, -y+1/2, -z'
'-x, -y, -z'
'x-1/2, y, -z-1/2'
'x, -y-1/2, z-1/2'
'-x-1/2, y-1/2, z'

loop_
_atom_site_label
_atom_site_type_symbol
_atom_site_fract_x
_atom_site_fract_y
_atom_site_fract_z
_atom_site_U_iso_or_equiv
_atom_site_adp_type
_atom_site_occupancy
_atom_site_site_symmetry_order
_atom_site_calc_flag
_atom_site_refinement_flags_posn
_atom_site_refinement_flags_adp
_atom_site_refinement_flags_occupancy
_atom_site_disorder_assembly
_atom_site_disorder_group
Rh1 Rh 0.57618(2) 0.04715(2) 0.09611(2) 0.01202(5) Uani 1 1 d . . . . .
N1 N 0.3711(3) 0.01036(15) 0.18555(6) 0.0261(4) Uani 1 1 d . . . . .
Cl2 Cl 0.34673(7) -0.02454(3) 0.06066(2) 0.01926(10) Uani 1 1 d . . . . .
C3 C 0.1847(3) 0.0338(2) 0.23777(7) 0.0311(6) Uani 1 1 d . . . . .
H3 H 0.1213 0.0260 0.2625 0.037 Uiso 1 1 calc R U . . .
N4 N 0.1755(2) 0.10605(14) 0.21027(5) 0.0203(4) Uani 1 1 d . . . . .
C4A C 0.0716(3) 0.18179(17) 0.20972(7) 0.0251(5) Uani 1 1 d . . . . .
C22 C 0.9415(3) 0.11100(18) 0.08150(7) 0.0226(4) Uani 1 1 d . . . . .
H22A H 1.0323 0.0816 0.0979 0.027 Uiso 1 1 calc R U . . .
H22B H 0.9861 0.1697 0.0709 0.027 Uiso 1 1 calc R U . . .
C21 C 0.8962(3) 0.04916(18) 0.04468(7) 0.0239(5) Uani 1 1 d . . . . .
H21A H 0.8616 0.0879 0.0211 0.029 Uiso 1 1 calc R U . . .
H21B H 0.9989 0.0150 0.0362 0.029 Uiso 1 1 calc R U . . .
C20 C 0.7559(3) -0.01801(16) 0.05377(7) 0.0209(4) Uani 1 1 d . . . . .
H20 H 0.687(4) -0.0310(19) 0.0323(9) 0.025 Uiso 1 1 d . U . . .
C19 C 0.7446(3) -0.07257(16) 0.08835(7) 0.0206(4) Uani 1 1 d . . . . .
H19 H 0.657(4) -0.122(2) 0.0843(9) 0.025 Uiso 1 1 d . U . . .
C18 C 0.8796(3) -0.07493(16) 0.12214(7) 0.0228(4) Uani 1 1 d . . . . .
H18A H 0.9908 -0.0582 0.1101 0.027 Uiso 1 1 calc R U . . .
H18B H 0.8887 -0.1378 0.1332 0.027 Uiso 1 1 calc R U . . .
C17 C 0.8375(3) -0.00888(15) 0.15788(7) 0.0192(4) Uani 1 1 d . . . . .
H17A H 0.7655 -0.0411 0.1783 0.023 Uiso 1 1 calc R U . . .
H17B H 0.9444 0.0084 0.1720 0.023 Uiso 1 1 calc R U . . .
C16 C 0.7473(3) 0.07671(15) 0.14423(6) 0.0159(4) Uani 1 1 d . . . . .
H16 H 0.690(3) 0.1076(18) 0.1661(8) 0.019 Uiso 1 1 d . U . . .
C15 C 0.7905(3) 0.12970(15) 0.10935(6) 0.0166(4) Uani 1 1 d . . . . .
H15 H 0.760(4) 0.1913(19) 0.1087(8) 0.020 Uiso 1 1 d . U . . .
C14 C 0.3167(3) 0.22700(17) 0.01833(7) 0.0239(5) Uani 1 1 d . . . . .
H14A H 0.2799 0.1632 0.0198 0.036 Uiso 1 1 calc R U . . .
H14B H 0.3681 0.2387 -0.0088 0.036 Uiso 1 1 calc R U . . .
H14C H 0.2185 0.2672 0.0221 0.036 Uiso 1 1 calc R U . . .
C13 C 0.4461(3) 0.24543(15) 0.05212(6) 0.0191(4) Uani 1 1 d . . . . .
H13A H 0.5490 0.2084 0.0469 0.023 Uiso 1 1 calc R U . . .
H13B H 0.4793 0.3106 0.0514 0.023 Uiso 1 1 calc R U . . .
N12 N 0.3099(2) 0.15023(11) 0.14816(5) 0.0140(3) Uani 1 1 d . . . . .
C11 C 0.4144(2) 0.14579(13) 0.11393(6) 0.0130(3) Uani 1 1 d . . . . .
N10 N 0.3778(2) 0.22333(12) 0.09330(5) 0.0144(3) Uani 1 1 d . . . . .
C9 C 0.2533(3) 0.27603(14) 0.11262(7) 0.0182(4) Uani 1 1 d . . . . .
H9 H 0.2079 0.3326 0.1035 0.022 Uiso 1 1 calc R U . . .
C8A C 0.2118(3) 0.22940(14) 0.14683(7) 0.0162(4) Uani 1 1 d . . . . .
C12A C 0.2927(3) 0.08693(15) 0.17998(6) 0.0164(4) Uani 1 1 d . . . . .
N8 N 0.0923(2) 0.24236(13) 0.17795(7) 0.0232(4) Uani 1 1 d . . . . .
C7 C -0.009(2) 0.3085(11) 0.1925(5) 0.0268(12) Uani 0.316(13) 1 d . . P A 1
H7 H -0.0255 0.3660 0.1795 0.032 Uiso 0.316(13) 1 calc R U P A 1
C6 C -0.082(2) 0.2822(10) 0.2276(5) 0.0355(15) Uani 0.316(13) 1 d . . P A 1
H6 H -0.1668 0.3173 0.2413 0.043 Uiso 0.316(13) 1 calc R U P A 1
N5 N -0.026(2) 0.2002(13) 0.2423(5) 0.0290(12) Uani 0.316(13) 1 d . . P A 1
C7' C -0.0405(9) 0.3078(4) 0.1792(2) 0.0268(12) Uani 0.684(13) 1 d . . P A 2
H7' H -0.0618 0.3570 0.1607 0.032 Uiso 0.684(13) 1 calc R U P A 2
C6' C -0.1290(9) 0.2824(4) 0.2131(2) 0.0355(15) Uani 0.684(13) 1 d . . P A 2
H6' H -0.2259 0.3141 0.2232 0.043 Uiso 0.684(13) 1 calc R U P A 2
N5' N -0.0620(9) 0.2047(5) 0.2317(2) 0.0290(12) Uani 0.684(13) 1 d . . P A 2
C2 C 0.3011(3) -0.0226(2) 0.22220(8) 0.0344(6) Uani 1 1 d . . . . .
H2 H 0.3327 -0.0787 0.2347 0.041 Uiso 1 1 calc R U . . .

loop_
_atom_site_aniso_label
_atom_site_aniso_U_11
_atom_site_aniso_U_22
_atom_site_aniso_U_33
_atom_site_aniso_U_23
_atom_site_aniso_U_13
_atom_site_aniso_U_12
Rh1 0.00954(7) 0.01287(7) 0.01365(7) -0.00193(5) -0.00130(5) 0.00080(5)
N1 0.0174(9) 0.0342(11) 0.0269(10) 0.0171(9) 0.0029(8) 0.0045(8)
Cl2 0.0158(2) 0.0154(2) 0.0266(2) 0.00183(18) -0.00867(19) -0.00281(18)
C3 0.0224(11) 0.0555(17) 0.0153(10) 0.0155(10) -0.0009(8) -0.0118(11)
N4 0.0161(8) 0.0314(10) 0.0133(8) -0.0012(7) 0.0021(7) -0.0080(8)
C4A 0.0249(11) 0.0254(11) 0.0250(11) -0.0104(9) 0.0118(9) -0.0103(9)
C22 0.0141(10) 0.0352(12) 0.0184(10) -0.0028(9) 0.0014(8) -0.0049(9)
C21 0.0160(10) 0.0383(13) 0.0172(10) -0.0061(9) 0.0020(8) 0.0047(9)
C20 0.0170(10) 0.0284(11) 0.0172(9) -0.0115(8) -0.0028(8) 0.0071(9)
C19 0.0184(10) 0.0204(10) 0.0232(10) -0.0082(8) -0.0068(8) 0.0077(8)
C18 0.0196(10) 0.0241(10) 0.0245(11) -0.0046(8) -0.0071(9) 0.0071(9)
C17 0.0167(10) 0.0230(10) 0.0178(9) -0.0034(8) -0.0067(8) 0.0013(8)
C16 0.0131(9) 0.0197(9) 0.0148(8) -0.0041(7) -0.0019(7) -0.0015(8)
C15 0.0136(9) 0.0187(9) 0.0174(9) -0.0039(7) -0.0001(7) -0.0031(8)
C14 0.0256(12) 0.0271(11) 0.0191(10) 0.0035(8) -0.0021(9) -0.0033(9)
C13 0.0188(10) 0.0217(10) 0.0167(9) 0.0058(7) 0.0030(8) -0.0024(8)
N12 0.0122(7) 0.0137(7) 0.0159(7) 0.0000(6) 0.0012(6) 0.0009(6)
C11 0.0099(8) 0.0145(8) 0.0145(8) 0.0007(7) 0.0006(7) -0.0014(7)
N10 0.0125(7) 0.0135(7) 0.0173(8) 0.0023(6) 0.0001(6) 0.0005(6)
C9 0.0145(9) 0.0123(8) 0.0277(10) 0.0006(7) 0.0015(8) 0.0011(7)
C8A 0.0117(9) 0.0133(8) 0.0236(10) -0.0045(7) 0.0037(7) 0.0000(7)
C12A 0.0109(9) 0.0249(10) 0.0135(8) 0.0024(7) -0.0003(7) -0.0033(8)
N8 0.0191(9) 0.0170(8) 0.0336(10) -0.0084(7) 0.0131(8) -0.0027(7)
C7 0.026(3) 0.0165(11) 0.037(4) -0.007(2) 0.011(2) 0.0037(16)
C6 0.035(3) 0.0234(13) 0.048(4) -0.011(3) 0.023(3) 0.001(2)
N5 0.030(3) 0.0297(14) 0.028(3) -0.009(2) 0.016(2) -0.006(2)
C7' 0.026(3) 0.0165(11) 0.037(4) -0.007(2) 0.011(2) 0.0037(16)
C6' 0.035(3) 0.0234(13) 0.048(4) -0.011(3) 0.023(3) 0.001(2)
N5' 0.030(3) 0.0297(14) 0.028(3) -0.009(2) 0.016(2) -0.006(2)
C2 0.0217(12) 0.0509(16) 0.0307(13) 0.0275(12) 0.0007(10) -0.0004(11)

loop_
_atom_type_symbol
_atom_type_description
_atom_type_scat_dispersion_real
_atom_type_scat_dispersion_imag
_atom_type_scat_source
C C 0.0033 0.0016 'International Tables Vol C Tables 4.2.6.8 and 6.1.1.4'
H H 0.0000 0.0000 'International Tables Vol C Tables 4.2.6.8 and 6.1.1.4'
N N 0.0061 0.0033 'International Tables Vol C Tables 4.2.6.8 and 6.1.1.4'
Cl Cl 0.1484 0.1585 'International Tables Vol C Tables 4.2.6.8 and 6.1.1.4'
Rh Rh -1.1178 0.9187 'International Tables Vol C Tables 4.2.6.8 and 6.1.1.4'

loop_
_geom_angle_atom_site_label_1
_geom_angle_atom_site_label_2
_geom_angle_atom_site_label_3
_geom_angle
C11 Rh1 C16 92.67(8)
C11 Rh1 C15 92.11(8)
C16 Rh1 C15 39.00(8)
C11 Rh1 C20 154.50(8)
C16 Rh1 C20 97.89(8)
C15 Rh1 C20 81.95(8)
C11 Rh1 C19 169.03(8)
C16 Rh1 C19 82.11(8)
C15 Rh1 C19 89.86(9)
C20 Rh1 C19 36.44(9)
C11 Rh1 Cl2 88.50(6)
C16 Rh1 Cl2 158.77(6)
C15 Rh1 Cl2 162.18(6)
C20 Rh1 Cl2 89.88(6)
C19 Rh1 Cl2 92.91(6)
C12A N1 C2 103.3(2)
C2 C3 N4 105.5(2)
C12A N4 C4A 123.62(19)
C12A N4 C3 105.4(2)
C4A N4 C3 130.9(2)
N5' C4A N8 109.6(4)
N5 C4A N8 122.1(8)
N5' C4A N4 132.4(4)
N5 C4A N4 119.7(8)
N8 C4A N4 117.47(19)
N5 C4A C6 43.1(9)
N8 C4A C6 79.1(5)
N4 C4A C6 162.1(5)
N5 C4A C7 81.5(9)
N8 C4A C7 40.6(4)
N4 C4A C7 157.0(5)
C6 C4A C7 38.6(6)
C15 C22 C21 112.57(18)
C20 C21 C22 113.81(18)
C19 C20 C21 125.7(2)
C19 C20 Rh1 72.81(13)
C21 C20 Rh1 108.13(14)
C20 C19 C18 123.3(2)
C20 C19 Rh1 70.75(13)
C18 C19 Rh1 110.79(14)
C19 C18 C17 111.84(18)
C16 C17 C18 113.85(17)
C15 C16 C17 125.33(19)
C15 C16 Rh1 71.17(12)
C17 C16 Rh1 110.31(14)
C16 C15 C22 124.3(2)
C16 C15 Rh1 69.83(12)
C22 C15 Rh1 113.69(14)
N10 C13 C14 111.44(18)
C11 N12 C12A 128.23(17)
C11 N12 C8A 110.20(16)
C12A N12 C8A 121.54(17)
N10 C11 N12 103.20(16)
N10 C11 Rh1 126.86(14)
N12 C11 Rh1 129.89(14)
C11 N10 C9 113.30(17)
C11 N10 C13 123.64(17)
C9 N10 C13 122.66(17)
C8A C9 N10 104.97(18)
C9 C8A N8 133.8(2)
C9 C8A N12 108.32(18)
N8 C8A N12 117.82(19)
N1 C12A N4 113.49(19)
N1 C12A N12 129.37(19)
N4 C12A N12 117.14(19)
C7 N8 C4A 97.8(7)
C7 N8 C8A 139.0(7)
C4A N8 C8A 122.3(2)
C4A N8 C7' 109.3(3)
C8A N8 C7' 127.7(3)
C6 C7 N8 110.4(13)
C6 C7 C4A 68.8(9)
N8 C7 C4A 41.6(5)
C7 C6 N5 114.0(14)
C7 C6 C4A 72.6(9)
N5 C6 C4A 41.6(8)
C4A N5 C6 95.4(12)
C6' C7' N8 102.5(5)
C7' C6' N5' 112.3(5)
C4A N5' C6' 106.3(5)
C3 C2 N1 112.3(2)

loop_
_geom_bond_atom_site_label_1
_geom_bond_atom_site_label_2
_geom_bond_distance
Rh1 C11 2.011(2)
Rh1 C16 2.103(2)
Rh1 C15 2.121(2)
Rh1 C20 2.188(2)
Rh1 C19 2.214(2)
Rh1 Cl2 2.3843(5)
N1 C12A 1.294(3)
N1 C2 1.392(3)
C3 C2 1.333(4)
C3 N4 1.384(3)
N4 C12A 1.374(3)
N4 C4A 1.380(3)
C4A N5' 1.314(7)
C4A N5 1.328(17)
C4A N8 1.367(3)
C4A C6 1.993(14)
C4A C7 2.040(16)
C22 C15 1.517(3)
C22 C21 1.538(3)
C21 C20 1.510(3)
C20 C19 1.377(3)
C19 C18 1.525(3)
C18 C17 1.543(3)
C17 C16 1.508(3)
C16 C15 1.410(3)
C14 C13 1.518(3)
C13 N10 1.472(3)
N12 C11 1.381(2)
N12 C12A 1.392(3)
N12 C8A 1.395(3)
C11 N10 1.349(2)
N10 C9 1.396(3)
C9 C8A 1.340(3)
C8A N8 1.391(3)
N8 C7 1.339(15)
N8 C7' 1.420(6)
C7 C6 1.33(2)
C6 N5 1.37(2)
C7' C6' 1.353(8)
C6' N5' 1.392(9)
